data_1577098
loop_
_publ_author_name
'Passargus, Max'
'Nieuwland, Celine'
'Arrowsmith, Merle'
'Bickelhaupt, F. Matthias'
'Braunschweig, Holger'

_publ_section_title
;
 Cooperative reactivity of halomethanes and -silanes at an A-frame
 complex: transannular addition <i>versus</i> bridging tetrylenes.
;
_journal_issue 21
_journal_name_full 'Chemical science'
_journal_page_first 10547
_journal_page_last 10558
_journal_paper_doi 10.1039/d6sc00337k
_journal_volume 17
_journal_year 2026
_chemical_formula_moiety 'C11 H30 Cl2 P4 Pt2'
_chemical_formula_sum 'C11 H30 Cl2 P4 Pt2'
_chemical_formula_weight 747.31
_chemical_properties_physical 'Air-sensitive,Moisture-sensitive,Heat-sensitive,Oxygen-sensitive,decompose in vacuum'
_space_group_crystal_system monoclinic
_space_group_IT_number 7
_space_group_name_Hall 'P -2yac'
_space_group_name_H-M_alt 'P 1 n 1'
_atom_sites_solution_hydrogens geom
_audit_creation_date 2023-05-17
_audit_creation_method 'CIF-fill 1.4e (K.Radacki, 2005-23)'
_audit_update_record
;
2025-11-26 deposited with the CCDC.	2026-04-06 downloaded from the CCDC.
;
_cell_angle_alpha 90
_cell_angle_beta 97.096(11)
_cell_angle_gamma 90
_cell_formula_units_Z 2
_cell_length_a 6.5571(19)
_cell_length_b 12.974(2)
_cell_length_c 12.042(2)
_cell_measurement_reflns_used 9701
_cell_measurement_temperature 100(2)
_cell_measurement_theta_max 35.06
_cell_measurement_theta_min 3.14
_cell_volume 1016.6(4)
_computing_cell_refinement 'Saint+ ver. 8.40B (Bruker AXS)'
_computing_data_collection 'BIS 6.2.14 / APEX4 ver. 2021.10 (Bruker AXS)'
_computing_data_reduction 'Saint+ ver. 8.40B (Bruker AXS)'
_computing_molecular_graphics 'ShelXLe (Huebschle et all, 2011)'
_computing_publication_material 'SHELXL-2018/3 (Sheldrick, 2018)'
_computing_structure_refinement 'SHELXL-2018/3 (Sheldrick, 2018)'
_computing_structure_solution 'SHELXS 2013/1 (Sheldrick, 2008)'
_diffrn_ambient_environment N~2~
_diffrn_ambient_temperature 100(2)
_diffrn_detector CPA
_diffrn_detector_area_resol_mean 7.5
_diffrn_detector_type 'Photon II'
_diffrn_measured_fraction_theta_full 0.999
_diffrn_measured_fraction_theta_max 0.999
_diffrn_measurement_device 'four-circle diffractometer'
_diffrn_measurement_device_type 'Bruker D8-Quest'
_diffrn_measurement_method '\f and \w scans'
_diffrn_orient_matrix_type
;
 Sparks R.A., Computational Crystallography p1-18 (Clarendon Press, 1982)
;
_diffrn_orient_matrix_UB_11 -0,0957439
_diffrn_orient_matrix_UB_12 -0,0547793
_diffrn_orient_matrix_UB_13 0,0201865
_diffrn_orient_matrix_UB_21 -0,1185142
_diffrn_orient_matrix_UB_22 0,0513843
_diffrn_orient_matrix_UB_23 -0,0280156
_diffrn_orient_matrix_UB_31 0,0201540
_diffrn_orient_matrix_UB_32 -0,0368954
_diffrn_orient_matrix_UB_33 -0,0689102
_diffrn_radiation_monochromator 'multi-layer mirror'
_diffrn_radiation_probe x-ray
_diffrn_radiation_type MoK\a
_diffrn_radiation_wavelength 0.71073
_diffrn_radiation_xray_symbol K-L~2,3~
_diffrn_reflns_av_R_equivalents 0.0455
_diffrn_reflns_av_unetI/netI 0.0308
_diffrn_reflns_Laue_measured_fraction_full 0.999
_diffrn_reflns_Laue_measured_fraction_max 0.999
_diffrn_reflns_limit_h_max 8
_diffrn_reflns_limit_h_min -8
_diffrn_reflns_limit_k_max 16
_diffrn_reflns_limit_k_min -14
_diffrn_reflns_limit_l_max 14
_diffrn_reflns_limit_l_min -14
_diffrn_reflns_number 26359
_diffrn_reflns_point_group_measured_fraction_full 0.998
_diffrn_reflns_point_group_measured_fraction_max 0.998
_diffrn_reflns_theta_full 26.000
_diffrn_reflns_theta_max 26.022
_diffrn_reflns_theta_min 2.317
_diffrn_source 'micro-focus sealed X-ray tube'
_diffrn_source_type 'Incoatec ImS 2.0'
_exptl_absorpt_coefficient_mu 14.310
_exptl_absorpt_correction_T_max 0.7471
_exptl_absorpt_correction_T_min 0.5264
_exptl_absorpt_correction_type multi-scan
_exptl_absorpt_process_details 'SADABS 2016/2 (Bruker AXS)'
_exptl_crystal_colour orange
_exptl_crystal_density_diffrn 2.441
_exptl_crystal_description plate
_exptl_crystal_F_000 692
_exptl_crystal_preparation
;
 Crystals were grown at room temperature \%C from saturated solution in 
 dichloromethane. For data collection the crystal was immersed in a film of 
 perfluoropolyether oil, mounted on a polyimide loop and transferred to 
 stream of cold nitrogen (Oxford Cryostream 800).
;
_exptl_crystal_recrystallization_method 'Re-crystallisation from solvent: DCM/Pentane'
_exptl_crystal_size_max 0.203
_exptl_crystal_size_mid 0.088
_exptl_crystal_size_min 0.061
_refine_diff_density_max 0.529
_refine_diff_density_min -0.446
_refine_diff_density_rms 0.097
_refine_ls_abs_structure_details
;
 Refined as an inversion twin.
;
_refine_ls_abs_structure_Flack 0.028(8)
_refine_ls_extinction_method none
_refine_ls_goodness_of_fit_ref 1.051
_refine_ls_hydrogen_treatment constr
_refine_ls_matrix_type full
_refine_ls_number_parameters 181
_refine_ls_number_reflns 3974
_refine_ls_number_restraints 2
_refine_ls_restrained_S_all 1.051
_refine_ls_R_factor_all 0.0174
_refine_ls_R_factor_gt 0.0166
_refine_ls_shift/su_max 0.001
_refine_ls_shift/su_mean 0.000
_refine_ls_structure_factor_coef Fsqd
_refine_ls_weighting_details 'w=1/[\s^2^(Fo^2^)+0.6749P] where P=(Fo^2^+2Fc^2^)/3'
_refine_ls_weighting_scheme calc
_refine_ls_wR_factor_gt 0.0367
_refine_ls_wR_factor_ref 0.0371
_reflns_Friedel_coverage 0.990
_reflns_Friedel_fraction_full 0.997
_reflns_Friedel_fraction_max 0.997
_reflns_number_gt 3901
_reflns_number_total 3974
_reflns_threshold_expression 'I > 2\s(I)'
_cod_data_source_file d6sc00337k2.cif
_cod_data_source_block MaPa067_MaPa_b
_cod_depositor_comments 'Adding full bibliography for 1577098--1577108.cif.'
_cod_original_sg_symbol_H-M 'P n'
_cod_database_code 1577098
_shelx_shelxl_version_number 2018/3
_shelx_space_group_comment
;
 The symmetry employed for this shelxl refinement is uniquely defined by the 
 following loop, which should always be used as a source of symmetry 
 information in preference to the above space-group names. They are only 
 intended as comments.
;
_exptl_absorpt_special_details
;
 Incident beam scaling, empirical absorption correction using spherical 
 harmonics, and outlier rejection was employed as implemented in SADABS. 
 Additional spherical absorption correction with mu*r value set to 0.2 was 
 applied.
;
_shelx_estimated_absorpt_t_min 0.159
_shelx_estimated_absorpt_t_max 0.476

loop_
_space_group_symop_operation_xyz
'x, y, z'
'x+1/2, -y, z+1/2'

loop_
_atom_site_label
_atom_site_type_symbol
_atom_site_fract_x
_atom_site_fract_y
_atom_site_fract_z
_atom_site_U_iso_or_equiv
_atom_site_adp_type
_atom_site_occupancy
_atom_site_site_symmetry_order
_atom_site_calc_flag
_atom_site_refinement_flags_posn
_atom_site_refinement_flags_adp
_atom_site_refinement_flags_occupancy
_atom_site_disorder_assembly
_atom_site_disorder_group
Pt1_1 Pt 0.47693(3) 0.65710(2) 0.51070(2) 0.01232(8) Uani 1 1 d . . . . .
Pt2_1 Pt 0.59847(3) 0.83313(2) 0.35144(2) 0.01333(8) Uani 1 1 d . . . . .
Cl1_1 Cl 0.6181(3) 0.55086(15) 0.66948(16) 0.0212(4) Uani 1 1 d . . . . .
Cl2_1 Cl 0.8915(3) 0.94292(15) 0.32844(16) 0.0213(4) Uani 1 1 d . . . . .
P1_1 P 0.6425(3) 0.55428(16) 0.39606(18) 0.0140(4) Uani 1 1 d . . . . .
P2_1 P 0.6538(3) 0.72036(16) 0.21454(17) 0.0150(4) Uani 1 1 d . . . . .
P3_1 P 0.5113(3) 0.94462(16) 0.48577(18) 0.0152(4) Uani 1 1 d . . . . .
P4_1 P 0.3270(3) 0.77081(15) 0.61929(17) 0.0140(4) Uani 1 1 d . . . . .
C1_1 C 0.9206(11) 0.5526(6) 0.4309(6) 0.0221(17) Uani 1 1 d . . . . .
H1A_1 H 0.981533 0.508951 0.377294 0.033 Uiso 1 1 calc R U . . .
H1B_1 H 0.955912 0.525060 0.506594 0.033 Uiso 1 1 calc R U . . .
H1C_1 H 0.974188 0.622907 0.427511 0.033 Uiso 1 1 calc R U . . .
C2_1 C 0.5745(13) 0.4187(6) 0.4002(7) 0.0220(18) Uani 1 1 d . . . . .
H2A_1 H 0.662320 0.378899 0.355762 0.033 Uiso 1 1 calc R U . . .
H2B_1 H 0.430310 0.409764 0.369116 0.033 Uiso 1 1 calc R U . . .
H2C_1 H 0.594317 0.394453 0.477794 0.033 Uiso 1 1 calc R U . . .
C3_1 C 0.6061(11) 0.5856(6) 0.2465(6) 0.0152(15) Uani 1 1 d . . . . .
H3A_1 H 0.699258 0.541788 0.208015 0.018 Uiso 1 1 calc R U . . .
H3B_1 H 0.463349 0.568039 0.215663 0.018 Uiso 1 1 calc R U . . .
C4_1 C 0.4858(13) 0.7407(7) 0.0831(6) 0.0244(18) Uani 1 1 d . . . . .
H4A_1 H 0.515348 0.688540 0.028449 0.037 Uiso 1 1 calc R U . . .
H4B_1 H 0.510243 0.809508 0.053949 0.037 Uiso 1 1 calc R U . . .
H4C_1 H 0.341913 0.734880 0.096693 0.037 Uiso 1 1 calc R U . . .
C5_1 C 0.9068(12) 0.7183(6) 0.1705(7) 0.0211(17) Uani 1 1 d . . . . .
H5A_1 H 0.906349 0.673399 0.105116 0.032 Uiso 1 1 calc R U . . .
H5B_1 H 1.005897 0.692194 0.231631 0.032 Uiso 1 1 calc R U . . .
H5C_1 H 0.945678 0.788362 0.150985 0.032 Uiso 1 1 calc R U . . .
C6_1 C 0.4162(13) 1.0677(6) 0.4283(7) 0.0236(19) Uani 1 1 d . . . . .
H6A_1 H 0.380069 1.111901 0.488879 0.035 Uiso 1 1 calc R U . . .
H6B_1 H 0.294263 1.056199 0.373979 0.035 Uiso 1 1 calc R U . . .
H6C_1 H 0.523174 1.101280 0.391034 0.035 Uiso 1 1 calc R U . . .
C7_1 C 0.7187(12) 0.9818(6) 0.5926(6) 0.0211(17) Uani 1 1 d . . . . .
H7A_1 H 0.666544 1.030503 0.644525 0.032 Uiso 1 1 calc R U . . .
H7B_1 H 0.828828 1.014492 0.557087 0.032 Uiso 1 1 calc R U . . .
H7C_1 H 0.772506 0.920440 0.633715 0.032 Uiso 1 1 calc R U . . .
C8_1 C 0.3045(11) 0.9027(6) 0.5637(6) 0.0160(15) Uani 1 1 d . . . . .
H8A_1 H 0.172890 0.908491 0.514062 0.019 Uiso 1 1 calc R U . . .
H8B_1 H 0.297861 0.950777 0.627020 0.019 Uiso 1 1 calc R U . . .
C9_1 C 0.4623(13) 0.7838(6) 0.7587(6) 0.0223(17) Uani 1 1 d . . . . .
H9A_1 H 0.389168 0.832700 0.801549 0.034 Uiso 1 1 calc R U . . .
H9B_1 H 0.601809 0.809104 0.754105 0.034 Uiso 1 1 calc R U . . .
H9C_1 H 0.469314 0.716522 0.796046 0.034 Uiso 1 1 calc R U . . .
C10_1 C 0.0656(12) 0.7451(6) 0.6437(7) 0.0211(17) Uani 1 1 d . . . . .
H10A_1 H 0.028705 0.790349 0.703227 0.032 Uiso 1 1 calc R U . . .
H10B_1 H 0.053285 0.673001 0.666145 0.032 Uiso 1 1 calc R U . . .
H10C_1 H -0.027171 0.758023 0.574827 0.032 Uiso 1 1 calc R U . . .
C11_1 C 0.3524(11) 0.7405(6) 0.3732(6) 0.0144(15) Uani 1 1 d . . . . .
H11A_1 H 0.313278 0.695681 0.307511 0.017 Uiso 1 1 calc R U . . .
H11B_1 H 0.231718 0.781262 0.389172 0.017 Uiso 1 1 calc R U . . .

loop_
_atom_site_aniso_label
_atom_site_aniso_U_11
_atom_site_aniso_U_22
_atom_site_aniso_U_33
_atom_site_aniso_U_23
_atom_site_aniso_U_13
_atom_site_aniso_U_12
Pt1_1 0.01189(16) 0.01387(15) 0.01149(18) 0.00015(13) 0.00262(13) -0.00016(13)
Pt2_1 0.01546(17) 0.01350(15) 0.01123(18) 0.00058(13) 0.00248(13) 0.00020(13)
Cl1_1 0.0246(10) 0.0228(10) 0.0168(9) 0.0054(8) 0.0051(8) 0.0047(8)
Cl2_1 0.0215(10) 0.0204(10) 0.0228(10) 0.0024(8) 0.0065(8) -0.0054(8)
P1_1 0.0130(10) 0.0163(10) 0.0129(10) -0.0011(8) 0.0023(8) 0.0014(8)
P2_1 0.0153(10) 0.0185(10) 0.0115(10) 0.0009(8) 0.0027(8) 0.0005(8)
P3_1 0.0181(11) 0.0137(9) 0.0139(10) -0.0003(8) 0.0021(8) 0.0011(8)
P4_1 0.0136(9) 0.0168(10) 0.0121(10) -0.0003(8) 0.0037(8) 0.0014(8)
C1_1 0.019(4) 0.030(4) 0.018(4) -0.008(3) 0.007(3) -0.004(3)
C2_1 0.027(5) 0.018(4) 0.021(4) 0.000(3) 0.004(4) -0.002(3)
C3_1 0.014(4) 0.018(4) 0.014(4) -0.006(3) 0.004(3) -0.003(3)
C4_1 0.025(4) 0.032(5) 0.016(4) -0.004(3) 0.000(4) 0.003(4)
C5_1 0.024(4) 0.022(4) 0.017(4) -0.003(3) 0.004(4) -0.004(3)
C6_1 0.032(5) 0.023(4) 0.017(4) 0.004(3) 0.008(4) 0.007(4)
C7_1 0.021(4) 0.022(4) 0.020(4) -0.002(3) 0.003(3) 0.002(3)
C8_1 0.019(4) 0.019(4) 0.010(3) 0.001(3) 0.002(3) 0.004(3)
C9_1 0.033(5) 0.020(4) 0.015(4) 0.004(3) 0.004(4) 0.002(4)
C10_1 0.020(4) 0.028(4) 0.017(4) -0.003(3) 0.008(3) 0.000(3)
C11_1 0.018(4) 0.015(4) 0.011(4) 0.000(3) 0.002(3) 0.002(3)

loop_
_atom_type_symbol
_atom_type_description
_atom_type_scat_dispersion_real
_atom_type_scat_dispersion_imag
_atom_type_scat_source
C C 0.0033 0.0016 'International Tables Vol C Tables 4.2.6.8 and 6.1.1.4'
H H 0.0000 0.0000 'International Tables Vol C Tables 4.2.6.8 and 6.1.1.4'
P P 0.1023 0.0942 'International Tables Vol C Tables 4.2.6.8 and 6.1.1.4'
Cl Cl 0.1484 0.1585 'International Tables Vol C Tables 4.2.6.8 and 6.1.1.4'
Pt Pt -1.7033 8.3905 'International Tables Vol C Tables 4.2.6.8 and 6.1.1.4'

loop_
_geom_angle_atom_site_label_1
_geom_angle_atom_site_label_2
_geom_angle_atom_site_label_3
_geom_angle
_geom_angle_site_symmetry_1
_geom_angle_site_symmetry_3
_geom_angle_publ_flag
C11_1 Pt1_1 P4_1 88.0(2) . . ?
C11_1 Pt1_1 P1_1 89.5(2) . . ?
P4_1 Pt1_1 P1_1 175.14(7) . . ?
C11_1 Pt1_1 Cl1_1 177.3(2) . . ?
P4_1 Pt1_1 Cl1_1 93.72(7) . . ?
P1_1 Pt1_1 Cl1_1 88.92(7) . . ?
C11_1 Pt1_1 Pt2_1 40.0(2) . . ?
P4_1 Pt1_1 Pt2_1 92.27(5) . . ?
P1_1 Pt1_1 Pt2_1 83.14(5) . . ?
Cl1_1 Pt1_1 Pt2_1 141.80(5) . . ?
C11_1 Pt2_1 P2_1 85.1(2) . . ?
C11_1 Pt2_1 P3_1 90.6(2) . . ?
P2_1 Pt2_1 P3_1 174.82(8) . . ?
C11_1 Pt2_1 Cl2_1 179.2(2) . . ?
P2_1 Pt2_1 Cl2_1 95.48(7) . . ?
P3_1 Pt2_1 Cl2_1 88.86(7) . . ?
C11_1 Pt2_1 Pt1_1 40.2(2) . . ?
P2_1 Pt2_1 Pt1_1 92.87(5) . . ?
P3_1 Pt2_1 Pt1_1 85.64(5) . . ?
Cl2_1 Pt2_1 Pt1_1 139.16(5) . . ?
C2_1 P1_1 C1_1 103.0(4) . . ?
C2_1 P1_1 C3_1 103.8(4) . . ?
C1_1 P1_1 C3_1 103.5(4) . . ?
C2_1 P1_1 Pt1_1 114.3(3) . . ?
C1_1 P1_1 Pt1_1 113.9(3) . . ?
C3_1 P1_1 Pt1_1 116.7(2) . . ?
C5_1 P2_1 C3_1 103.6(4) . . ?
C5_1 P2_1 C4_1 103.0(4) . . ?
C3_1 P2_1 C4_1 102.7(4) . . ?
C5_1 P2_1 Pt2_1 117.3(3) . . ?
C3_1 P2_1 Pt2_1 114.7(2) . . ?
C4_1 P2_1 Pt2_1 113.7(3) . . ?
C7_1 P3_1 C6_1 103.2(4) . . ?
C7_1 P3_1 C8_1 104.7(4) . . ?
C6_1 P3_1 C8_1 102.4(4) . . ?
C7_1 P3_1 Pt2_1 115.9(3) . . ?
C6_1 P3_1 Pt2_1 112.9(3) . . ?
C8_1 P3_1 Pt2_1 116.1(3) . . ?
C10_1 P4_1 C9_1 103.5(4) . . ?
C10_1 P4_1 C8_1 101.3(4) . . ?
C9_1 P4_1 C8_1 105.1(4) . . ?
C10_1 P4_1 Pt1_1 117.4(3) . . ?
C9_1 P4_1 Pt1_1 113.4(3) . . ?
C8_1 P4_1 Pt1_1 114.6(2) . . ?
P1_1 C1_1 H1A_1 109.5 . . ?
P1_1 C1_1 H1B_1 109.5 . . ?
H1A_1 C1_1 H1B_1 109.5 . . ?
P1_1 C1_1 H1C_1 109.5 . . ?
H1A_1 C1_1 H1C_1 109.5 . . ?
H1B_1 C1_1 H1C_1 109.5 . . ?
P1_1 C2_1 H2A_1 109.5 . . ?
P1_1 C2_1 H2B_1 109.5 . . ?
H2A_1 C2_1 H2B_1 109.5 . . ?
P1_1 C2_1 H2C_1 109.5 . . ?
H2A_1 C2_1 H2C_1 109.5 . . ?
H2B_1 C2_1 H2C_1 109.5 . . ?
P2_1 C3_1 P1_1 114.5(4) . . ?
P2_1 C3_1 H3A_1 108.6 . . ?
P1_1 C3_1 H3A_1 108.6 . . ?
P2_1 C3_1 H3B_1 108.6 . . ?
P1_1 C3_1 H3B_1 108.6 . . ?
H3A_1 C3_1 H3B_1 107.6 . . ?
P2_1 C4_1 H4A_1 109.5 . . ?
P2_1 C4_1 H4B_1 109.5 . . ?
H4A_1 C4_1 H4B_1 109.5 . . ?
P2_1 C4_1 H4C_1 109.5 . . ?
H4A_1 C4_1 H4C_1 109.5 . . ?
H4B_1 C4_1 H4C_1 109.5 . . ?
P2_1 C5_1 H5A_1 109.5 . . ?
P2_1 C5_1 H5B_1 109.5 . . ?
H5A_1 C5_1 H5B_1 109.5 . . ?
P2_1 C5_1 H5C_1 109.5 . . ?
H5A_1 C5_1 H5C_1 109.5 . . ?
H5B_1 C5_1 H5C_1 109.5 . . ?
P3_1 C6_1 H6A_1 109.5 . . ?
P3_1 C6_1 H6B_1 109.5 . . ?
H6A_1 C6_1 H6B_1 109.5 . . ?
P3_1 C6_1 H6C_1 109.5 . . ?
H6A_1 C6_1 H6C_1 109.5 . . ?
H6B_1 C6_1 H6C_1 109.5 . . ?
P3_1 C7_1 H7A_1 109.5 . . ?
P3_1 C7_1 H7B_1 109.5 . . ?
H7A_1 C7_1 H7B_1 109.5 . . ?
P3_1 C7_1 H7C_1 109.5 . . ?
H7A_1 C7_1 H7C_1 109.5 . . ?
H7B_1 C7_1 H7C_1 109.5 . . ?
P3_1 C8_1 P4_1 115.7(4) . . ?
P3_1 C8_1 H8A_1 108.4 . . ?
P4_1 C8_1 H8A_1 108.4 . . ?
P3_1 C8_1 H8B_1 108.4 . . ?
P4_1 C8_1 H8B_1 108.4 . . ?
H8A_1 C8_1 H8B_1 107.4 . . ?
P4_1 C9_1 H9A_1 109.5 . . ?
P4_1 C9_1 H9B_1 109.5 . . ?
H9A_1 C9_1 H9B_1 109.5 . . ?
P4_1 C9_1 H9C_1 109.5 . . ?
H9A_1 C9_1 H9C_1 109.5 . . ?
H9B_1 C9_1 H9C_1 109.5 . . ?
P4_1 C10_1 H10A_1 109.5 . . ?
P4_1 C10_1 H10B_1 109.5 . . ?
H10A_1 C10_1 H10B_1 109.5 . . ?
P4_1 C10_1 H10C_1 109.5 . . ?
H10A_1 C10_1 H10C_1 109.5 . . ?
H10B_1 C10_1 H10C_1 109.5 . . ?
Pt2_1 C11_1 Pt1_1 99.8(3) . . ?
Pt2_1 C11_1 H11A_1 111.8 . . ?
Pt1_1 C11_1 H11A_1 111.8 . . ?
Pt2_1 C11_1 H11B_1 111.8 . . ?
Pt1_1 C11_1 H11B_1 111.8 . . ?
H11A_1 C11_1 H11B_1 109.5 . . ?

loop_
_geom_bond_atom_site_label_1
_geom_bond_atom_site_label_2
_geom_bond_distance
_geom_bond_site_symmetry_2
_geom_bond_publ_flag
Pt1_1 C11_1 2.060(7) . ?
Pt1_1 P4_1 2.274(2) . ?
Pt1_1 P1_1 2.288(2) . ?
Pt1_1 Cl1_1 2.4445(19) . ?
Pt1_1 Pt2_1 3.1476(5) . ?
Pt2_1 C11_1 2.054(7) . ?
Pt2_1 P2_1 2.267(2) . ?
Pt2_1 P3_1 2.294(2) . ?
Pt2_1 Cl2_1 2.4351(19) . ?
P1_1 C2_1 1.816(8) . ?
P1_1 C1_1 1.820(8) . ?
P1_1 C3_1 1.833(7) . ?
P2_1 C5_1 1.803(8) . ?
P2_1 C3_1 1.826(8) . ?
P2_1 C4_1 1.832(8) . ?
P3_1 C7_1 1.818(8) . ?
P3_1 C6_1 1.820(8) . ?
P3_1 C8_1 1.825(7) . ?
P4_1 C10_1 1.805(8) . ?
P4_1 C9_1 1.807(8) . ?
P4_1 C8_1 1.837(8) . ?
C1_1 H1A_1 0.9800 . ?
C1_1 H1B_1 0.9800 . ?
C1_1 H1C_1 0.9800 . ?
C2_1 H2A_1 0.9800 . ?
C2_1 H2B_1 0.9800 . ?
C2_1 H2C_1 0.9800 . ?
C3_1 H3A_1 0.9900 . ?
C3_1 H3B_1 0.9900 . ?
C4_1 H4A_1 0.9800 . ?
C4_1 H4B_1 0.9800 . ?
C4_1 H4C_1 0.9800 . ?
C5_1 H5A_1 0.9800 . ?
C5_1 H5B_1 0.9800 . ?
C5_1 H5C_1 0.9800 . ?
C6_1 H6A_1 0.9800 . ?
C6_1 H6B_1 0.9800 . ?
C6_1 H6C_1 0.9800 . ?
C7_1 H7A_1 0.9800 . ?
C7_1 H7B_1 0.9800 . ?
C7_1 H7C_1 0.9800 . ?
C8_1 H8A_1 0.9900 . ?
C8_1 H8B_1 0.9900 . ?
C9_1 H9A_1 0.9800 . ?
C9_1 H9B_1 0.9800 . ?
C9_1 H9C_1 0.9800 . ?
C10_1 H10A_1 0.9800 . ?
C10_1 H10B_1 0.9800 . ?
C10_1 H10C_1 0.9800 . ?
C11_1 H11A_1 0.9900 . ?
C11_1 H11B_1 0.9900 . ?

loop_
_geom_torsion_atom_site_label_1
_geom_torsion_atom_site_label_2
_geom_torsion_atom_site_label_3
_geom_torsion_atom_site_label_4
_geom_torsion
_geom_torsion_site_symmetry_1
_geom_torsion_site_symmetry_2
_geom_torsion_site_symmetry_3
_geom_torsion_site_symmetry_4
_geom_torsion_publ_flag
C5_1 P2_1 C3_1 P1_1 101.4(4) . . . . ?
C4_1 P2_1 C3_1 P1_1 -151.6(4) . . . . ?
Pt2_1 P2_1 C3_1 P1_1 -27.7(5) . . . . ?
C2_1 P1_1 C3_1 P2_1 177.8(4) . . . . ?
C1_1 P1_1 C3_1 P2_1 -75.0(5) . . . . ?
Pt1_1 P1_1 C3_1 P2_1 51.0(5) . . . . ?
C7_1 P3_1 C8_1 P4_1 -80.8(5) . . . . ?
C6_1 P3_1 C8_1 P4_1 171.9(4) . . . . ?
Pt2_1 P3_1 C8_1 P4_1 48.4(5) . . . . ?
C10_1 P4_1 C8_1 P3_1 -160.8(4) . . . . ?
C9_1 P4_1 C8_1 P3_1 91.7(5) . . . . ?
Pt1_1 P4_1 C8_1 P3_1 -33.4(5) . . . . ?
